data_1538460
loop_
_publ_author_name
'Passmore, J.'
'Taylor, P.'
'White, P.S.'
'Whidden, T.K.'

_publ_section_title
;
 The preparation and crystal structure of pentaiodinium
 hexafluoroantimonate(V) containing (I15)(3+)
;
_journal_name_full 'Canadian Journal of Chemistry'
_journal_page_first 968
_journal_page_last 973
_journal_volume 57
_journal_year 1979
_chemical_formula_sum 'F6 I5 Sb'
_chemical_name_systematic 'I5 Sb F6'
_space_group_IT_number 2
_symmetry_space_group_name_Hall '-P 1'
_symmetry_space_group_name_H-M 'P -1'
_cell_angle_alpha 81.49
_cell_angle_beta 110.02
_cell_angle_gamma 85.06
_cell_formula_units_Z 3
_cell_length_a 8.295
_cell_length_b 15.61
_cell_length_c 8.39
_cell_volume 998.499
_citation_journal_id_ASTM CJCHAG
_cod_data_source_file Passmore_CJCHAG_1979_1948.cif
_cod_data_source_block F6I5Sb1
_cod_original_cell_volume 998.4988
_cod_original_formula_sum 'F6 I5 Sb1'
_cod_database_code 1538460

loop_
_symmetry_equiv_pos_as_xyz
x,y,z
-x,-y,-z

loop_
_atom_site_label
_atom_site_type_symbol
_atom_site_fract_x
_atom_site_fract_y
_atom_site_fract_z
_atom_site_occupancy
_atom_site_U_iso_or_equiv
I2 I 0.4535 -0.072 0.8221 1 0.0
Sb1 Sb+5 0 0 0 1 0.0
F3 F-1 0.2218 -0.0591 0.1279 1 0.0
F9 F-1 0.7085 0.5945 0.2324 1 0.0
Sb2 Sb+5 0.4854 0.6574 0.1427 1 0.0
I8 I 0.1532 0.2426 0.2412 1 0.0
F6 F-1 0.4338 0.6026 -0.0508 1 0.0
I1 I 0.3477 0.0838 0.6024 1 0.0
F5 F-1 0.5688 0.7436 0.0342 1 0.0
F4 F-1 0.4055 0.5684 0.2525 1 0.0
F1 F-1 0.0193 0.0702 0.1694 1 0.0
F2 F-1 0.0914 0.0823 -0.1192 1 0.0
I6 I 0 0.5 0 1 0.0
F7 F-1 0.5298 0.709 0.3339 1 0.0
I7 I 0.2924 0.3906 0.2746 1 0.0
I4 I 0.0336 -0.2639 0.3289 1 0.0
F8 F-1 0.2613 0.7205 0.0473 1 0.0
I5 I 0.167 -0.4174 0.5432 1 0.0
I3 I 0.2419 -0.1658 0.5745 1 0.0
